data_7122088
loop_
_publ_author_name
'Inoue, Yuta'
'Hatayama, Takahiro'
'Kawasaki-Takasuka, Tomoko'
'Agou, Tomohiro'
'Kubota, Toshio'
'Yamazaki, Takashi'

_publ_section_title
;
 Stereoselective aldol reactions using pseudo C<sub>2</sub> symmetric
 1-benzyl-4-(trifluoromethyl)piperidine-2,6-dione.
;
_journal_issue 71
_journal_name_full 'Chemical communications (Cambridge, England)'
_journal_page_first 9913
_journal_page_last 9916
_journal_paper_doi 10.1039/c8cc05458d
_journal_volume 54
_journal_year 2018
_chemical_formula_moiety 'C22 H22 F3 N O3'
_chemical_formula_sum 'C22 H22 F3 N O3'
_chemical_formula_weight 405.40
_chemical_melting_point 409.0(3)
_chemical_name_systematic (2R*,3R*)-N-Benzyl-2-((1R*,2S*)-1-hydroxy-2-phenylpropyl)-3-(trifluoromethyl)glutarimide
_space_group_crystal_system monoclinic
_space_group_IT_number 14
_space_group_name_Hall '-P 2ybc'
_space_group_name_H-M_alt 'P 1 21/c 1'
_symmetry_space_group_name_Hall '-P 2ybc'
_symmetry_space_group_name_H-M 'P 1 21/c 1'
_atom_sites_solution_hydrogens geom
_audit_creation_method SHELXL-2014/7
_audit_update_record
;
2018-07-06 deposited with the CCDC.
2018-08-06 downloaded from the CCDC.
;
_cell_angle_alpha 90
_cell_angle_beta 92.259(5)
_cell_angle_gamma 90
_cell_formula_units_Z 8
_cell_length_a 9.9948(5)
_cell_length_b 23.4736(12)
_cell_length_c 16.9093(9)
_cell_measurement_reflns_used 8561
_cell_measurement_temperature 173(2)
_cell_measurement_theta_max 32.33
_cell_measurement_theta_min 2.53
_cell_volume 3964.1(4)
_computing_cell_refinement 'CrysAlisPro 1.171.38.43 (Rigaku OD, 2015)'
_computing_data_collection 'CrystalClear-SM Expert 2.0 r1 (Rigaku, 2009)'
_computing_data_reduction 'CrysAlisPro 1.171.38.43 (Rigaku OD, 2015)'
_computing_molecular_graphics
;
Yadokari-XG 2014 (Wakita, Nemoto, et al., 2016)
;
_computing_publication_material
;
Yadokari-XG 2014 (Wakita, Nemoto, et al., 2016)
;
_computing_structure_refinement 'SHELXL-2014/7 (Sheldrick, 2014)'
_computing_structure_solution 'SHELXT 2013'
_diffrn_ambient_temperature 173(2)
_diffrn_measured_fraction_theta_full 0.999
_diffrn_measured_fraction_theta_max 0.999
_diffrn_measurement_device_type ccd
_diffrn_measurement_method \w
_diffrn_radiation_type MoK\a
_diffrn_radiation_wavelength 0.71073
_diffrn_reflns_av_R_equivalents 0.0974
_diffrn_reflns_av_unetI/netI 0.0474
_diffrn_reflns_Laue_measured_fraction_full 0.999
_diffrn_reflns_Laue_measured_fraction_max 0.999
_diffrn_reflns_limit_h_max 12
_diffrn_reflns_limit_h_min -12
_diffrn_reflns_limit_k_max 28
_diffrn_reflns_limit_k_min -28
_diffrn_reflns_limit_l_max 20
_diffrn_reflns_limit_l_min -20
_diffrn_reflns_number 71529
_diffrn_reflns_point_group_measured_fraction_full 0.999
_diffrn_reflns_point_group_measured_fraction_max 0.999
_diffrn_reflns_theta_full 25.242
_diffrn_reflns_theta_max 25.499
_diffrn_reflns_theta_min 2.039
_diffrn_source 'fine-focus sealed tube'
_exptl_absorpt_coefficient_mu 0.109
_exptl_absorpt_correction_T_max 1.00000
_exptl_absorpt_correction_T_min 0.94368
_exptl_absorpt_correction_type multi-scan
_exptl_absorpt_process_details
;
CrysAlisPro 1.171.38.43 (Rigaku Oxford Diffraction, 2015)
Empirical absorption correction using spherical harmonics,
 implemented in SCALE3 ABSPACK scaling algorithm.
;
_exptl_crystal_colour colourless
_exptl_crystal_density_diffrn 1.359
_exptl_crystal_description prism
_exptl_crystal_F_000 1696
_exptl_crystal_size_max 0.200
_exptl_crystal_size_mid 0.120
_exptl_crystal_size_min 0.100
_exptl_transmission_factor_max 0.989
_exptl_transmission_factor_min 0.984
_refine_diff_density_max 0.196
_refine_diff_density_min -0.195
_refine_diff_density_rms 0.040
_refine_ls_extinction_method none
_refine_ls_goodness_of_fit_ref 1.013
_refine_ls_hydrogen_treatment constr
_refine_ls_matrix_type full
_refine_ls_number_parameters 527
_refine_ls_number_reflns 7374
_refine_ls_number_restraints 0
_refine_ls_restrained_S_all 1.013
_refine_ls_R_factor_all 0.0981
_refine_ls_R_factor_gt 0.0517
_refine_ls_shift/su_max 0.001
_refine_ls_shift/su_mean 0.000
_refine_ls_structure_factor_coef Fsqd
_refine_ls_weighting_details 'w=1/[\s^2^(Fo^2^)+(0.0776P)^2^+0.0082P] where P=(Fo^2^+2Fc^2^)/3'
_refine_ls_weighting_scheme calc
_refine_ls_wR_factor_gt 0.1253
_refine_ls_wR_factor_ref 0.1536
_reflns_Friedel_coverage 0.000
_reflns_number_gt 4546
_reflns_number_total 7374
_reflns_threshold_expression 'I > 2\s(I)'
_cod_data_source_file c8cc05458d2.cif
_cod_data_source_block TY2
_cod_depositor_comments
;
The following automatic conversions were performed:

'_chemical_melting_point' value '408.7-409.4' was changed to
'409.0(3)' - the average value was taken and precision was estimated.

Automatic conversion script
Id: cif_fix_values 4973 2017-02-22 13:04:09Z antanas 

 Adding full bibliography for 7122084--7122089.cif.
;
_cod_database_code 7122088
_shelx_shelxl_version_number 2014/7
_shelx_space_group_comment
;
The symmetry employed for this shelxl refinement is uniquely defined
by the following loop, which should always be used as a source of
symmetry information in preference to the above space-group names.
They are only intended as comments.
;
_shelx_estimated_absorpt_t_min 0.979
_shelx_estimated_absorpt_t_max 0.989
_oxdiff_exptl_absorpt_empirical_full_min 0.940
_oxdiff_exptl_absorpt_empirical_full_max 1.091
_oxdiff_exptl_absorpt_empirical_details
;
Empirical correction (ABSPACK) includes:
- Absorption correction using spherical harmonics
- Frame scaling
;

loop_
_space_group_symop_operation_xyz
'x, y, z'
'-x, y+1/2, -z+1/2'
'-x, -y, -z'
'x, -y-1/2, z-1/2'

loop_
_atom_site_label
_atom_site_type_symbol
_atom_site_fract_x
_atom_site_fract_y
_atom_site_fract_z
_atom_site_U_iso_or_equiv
_atom_site_adp_type
_atom_site_occupancy
_atom_site_site_symmetry_order
_atom_site_calc_flag
_atom_site_refinement_flags_posn
_atom_site_refinement_flags_adp
C1 C 0.1373(2) 0.89839(9) 0.35873(13) 0.0386(5) Uani 1 1 d . .
C2 C 0.0303(2) 0.93471(10) 0.37042(15) 0.0524(6) Uani 1 1 d . .
H1 H -0.0585 0.9214 0.3601 0.063 Uiso 1 1 calc R U
C3 C 0.0506(3) 0.98952(11) 0.39661(17) 0.0649(8) Uani 1 1 d . .
H2 H -0.0240 1.0135 0.4054 0.078 Uiso 1 1 calc R U
C4 C 0.1780(3) 1.00975(12) 0.41010(19) 0.0727(8) Uani 1 1 d . .
H3 H 0.1920 1.0479 0.4274 0.087 Uiso 1 1 calc R U
C5 C 0.2851(3) 0.97483(12) 0.3986(2) 0.0762(9) Uani 1 1 d . .
H4 H 0.3736 0.9888 0.4076 0.091 Uiso 1 1 calc R U
C6 C 0.2645(2) 0.91925(11) 0.37384(16) 0.0582(7) Uani 1 1 d . .
H5 H 0.3394 0.8950 0.3672 0.070 Uiso 1 1 calc R U
C7 C 0.1155(2) 0.83917(10) 0.32645(13) 0.0421(5) Uani 1 1 d . .
H6 H 0.2029 0.8185 0.3312 0.050 Uiso 1 1 calc R U
C8 C 0.0733(3) 0.84206(11) 0.23863(14) 0.0612(7) Uani 1 1 d . .
H7 H -0.0123 0.8622 0.2323 0.092 Uiso 1 1 calc R U
H8 H 0.0634 0.8034 0.2175 0.092 Uiso 1 1 calc R U
H9 H 0.1417 0.8624 0.2098 0.092 Uiso 1 1 calc R U
C9 C 0.0137(2) 0.80546(9) 0.37206(13) 0.0430(6) Uani 1 1 d . .
H10 H -0.0754 0.8246 0.3656 0.052 Uiso 1 1 calc R U
O1 O 0.00313(19) 0.74947(7) 0.33966(11) 0.0623(5) Uani 1 1 d . .
H11 H -0.0755 0.7440 0.3218 0.093 Uiso 1 1 calc R U
C10 C 0.0515(2) 0.80060(9) 0.46205(13) 0.0400(5) Uani 1 1 d . .
H12 H 0.1110 0.8336 0.4765 0.048 Uiso 1 1 calc R U
C11 C -0.0722(2) 0.80481(10) 0.51200(14) 0.0445(6) Uani 1 1 d . .
H13 H -0.1320 0.8345 0.4871 0.053 Uiso 1 1 calc R U
C12 C -0.1492(2) 0.74886(10) 0.50936(16) 0.0535(7) Uani 1 1 d . .
H14 H -0.2198 0.7505 0.5488 0.064 Uiso 1 1 calc R U
H15 H -0.1942 0.7449 0.4564 0.064 Uiso 1 1 calc R U
C13 C -0.0649(2) 0.69708(11) 0.52549(14) 0.0498(6) Uani 1 1 d . .
N1 N 0.07017(19) 0.69929(8) 0.50625(11) 0.0442(5) Uani 1 1 d . .
C14 C 0.1318(2) 0.74696(10) 0.47610(13) 0.0425(6) Uani 1 1 d . .
C15 C -0.0396(3) 0.82360(10) 0.59490(15) 0.0526(6) Uani 1 1 d . .
F1 F 0.02983(17) 0.87231(6) 0.59843(9) 0.0707(4) Uani 1 1 d . .
F2 F -0.14955(18) 0.83280(8) 0.63566(10) 0.0848(5) Uani 1 1 d . .
F3 F 0.03559(17) 0.78611(6) 0.63657(9) 0.0741(5) Uani 1 1 d . .
O2 O -0.11038(19) 0.65409(8) 0.55285(12) 0.0692(5) Uani 1 1 d . .
O3 O 0.24892(16) 0.74547(7) 0.46020(10) 0.0572(5) Uani 1 1 d . .
C16 C 0.1508(3) 0.64710(10) 0.51957(15) 0.0532(7) Uani 1 1 d . .
H16 H 0.1240 0.6290 0.5694 0.064 Uiso 1 1 calc R U
H17 H 0.2463 0.6579 0.5263 0.064 Uiso 1 1 calc R U
C17 C 0.1360(2) 0.60426(10) 0.45347(14) 0.0468(6) Uani 1 1 d . .
C18 C 0.1452(3) 0.54676(11) 0.47094(17) 0.0594(7) Uani 1 1 d . .
H18 H 0.1604 0.5350 0.5243 0.071 Uiso 1 1 calc R U
C19 C 0.1326(3) 0.50619(12) 0.41204(19) 0.0673(8) Uani 1 1 d . .
H19 H 0.1387 0.4669 0.4252 0.081 Uiso 1 1 calc R U
C20 C 0.1112(3) 0.52240(12) 0.33470(18) 0.0653(8) Uani 1 1 d . .
H20 H 0.1018 0.4945 0.2942 0.078 Uiso 1 1 calc R U
C21 C 0.1034(3) 0.57920(12) 0.31614(16) 0.0617(7) Uani 1 1 d . .
H21 H 0.0894 0.5906 0.2625 0.074 Uiso 1 1 calc R U
C22 C 0.1158(2) 0.62012(11) 0.37491(15) 0.0528(6) Uani 1 1 d . .
H22 H 0.1105 0.6593 0.3613 0.063 Uiso 1 1 calc R U
C23 C 0.6212(2) 0.57828(11) 0.38699(14) 0.0492(6) Uani 1 1 d . .
C24 C 0.7328(3) 0.56204(12) 0.34680(16) 0.0594(7) Uani 1 1 d . .
H23 H 0.8011 0.5892 0.3380 0.071 Uiso 1 1 calc R U
C25 C 0.7469(3) 0.50691(13) 0.31922(19) 0.0746(9) Uani 1 1 d . .
H24 H 0.8237 0.4968 0.2910 0.089 Uiso 1 1 calc R U
C26 C 0.6509(4) 0.46711(13) 0.3324(2) 0.0832(10) Uani 1 1 d . .
H25 H 0.6600 0.4294 0.3131 0.100 Uiso 1 1 calc R U
C27 C 0.5420(4) 0.48190(14) 0.37358(19) 0.0820(10) Uani 1 1 d . .
H26 H 0.4764 0.4539 0.3841 0.098 Uiso 1 1 calc R U
C28 C 0.5250(3) 0.53722(13) 0.40041(16) 0.0655(8) Uani 1 1 d . .
H27 H 0.4473 0.5470 0.4280 0.079 Uiso 1 1 calc R U
C29 C 0.6003(3) 0.63913(11) 0.41176(14) 0.0533(7) Uani 1 1 d . .
H28 H 0.6873 0.6596 0.4068 0.064 Uiso 1 1 calc R U
C30 C 0.5602(3) 0.64427(14) 0.49780(16) 0.0772(9) Uani 1 1 d . .
H29 H 0.4736 0.6256 0.5041 0.116 Uiso 1 1 calc R U
H30 H 0.5531 0.6846 0.5120 0.116 Uiso 1 1 calc R U
H31 H 0.6282 0.6259 0.5325 0.116 Uiso 1 1 calc R U
C31 C 0.4963(3) 0.66838(10) 0.35623(16) 0.0546(7) Uani 1 1 d . .
H32 H 0.4101 0.6469 0.3581 0.065 Uiso 1 1 calc R U
O4 O 0.4735(2) 0.72583(8) 0.37948(13) 0.0839(7) Uani 1 1 d . .
H33 H 0.4072 0.7271 0.4085 0.126 Uiso 1 1 calc R U
C32 C 0.4189(2) 0.67137(11) 0.21105(16) 0.0556(7) Uani 1 1 d . .
H34 H 0.3517 0.6439 0.2312 0.067 Uiso 1 1 calc R U
C33 C 0.5391(2) 0.67080(10) 0.26947(14) 0.0460(6) Uani 1 1 d . .
H35 H 0.5926 0.6358 0.2591 0.055 Uiso 1 1 calc R U
C34 C 0.6295(2) 0.72130(10) 0.26187(14) 0.0444(6) Uani 1 1 d . .
N2 N 0.58019(19) 0.77062(8) 0.22703(11) 0.0466(5) Uani 1 1 d . .
C35 C 0.4472(3) 0.77824(12) 0.20116(16) 0.0554(7) Uani 1 1 d . .
C36 C 0.3534(3) 0.72954(11) 0.20829(19) 0.0669(8) Uani 1 1 d . .
H36 H 0.2880 0.7306 0.1628 0.080 Uiso 1 1 calc R U
H37 H 0.3029 0.7347 0.2570 0.080 Uiso 1 1 calc R U
C37 C 0.4545(3) 0.65140(12) 0.13031(19) 0.0658(8) Uani 1 1 d . .
F4 F 0.34705(19) 0.64684(8) 0.08130(12) 0.1013(6) Uani 1 1 d . .
F5 F 0.5120(2) 0.60017(7) 0.13145(10) 0.0921(6) Uani 1 1 d . .
F6 F 0.53856(18) 0.68643(8) 0.09488(10) 0.0833(5) Uani 1 1 d . .
O5 O 0.74572(16) 0.71939(7) 0.28749(10) 0.0559(5) Uani 1 1 d . .
O6 O 0.4106(2) 0.82368(9) 0.17549(12) 0.0779(6) Uani 1 1 d . .
C38 C 0.6699(3) 0.81943(10) 0.21836(14) 0.0557(7) Uani 1 1 d . .
H38 H 0.6494 0.8377 0.1665 0.067 Uiso 1 1 calc R U
H39 H 0.7633 0.8054 0.2181 0.067 Uiso 1 1 calc R U
C39 C 0.6601(2) 0.86379(10) 0.28239(14) 0.0463(6) Uani 1 1 d . .
C40 C 0.6823(3) 0.92007(11) 0.26320(16) 0.0581(7) Uani 1 1 d . .
H40 H 0.7018 0.9297 0.2103 0.070 Uiso 1 1 calc R U
C41 C 0.6766(3) 0.96244(12) 0.3192(2) 0.0694(8) Uani 1 1 d . .
H41 H 0.6909 1.0010 0.3047 0.083 Uiso 1 1 calc R U
C42 C 0.6505(3) 0.94906(13) 0.39563(18) 0.0659(8) Uani 1 1 d . .
H42 H 0.6474 0.9782 0.4345 0.079 Uiso 1 1 calc R U
C43 C 0.6285(3) 0.89321(13) 0.41630(16) 0.0616(7) Uani 1 1 d . .
H43 H 0.6107 0.8839 0.4695 0.074 Uiso 1 1 calc R U
C44 C 0.6323(2) 0.85046(11) 0.35958(15) 0.0530(6) Uani 1 1 d . .
H44 H 0.6157 0.8120 0.3739 0.064 Uiso 1 1 calc R U

loop_
_atom_site_aniso_label
_atom_site_aniso_U_11
_atom_site_aniso_U_22
_atom_site_aniso_U_33
_atom_site_aniso_U_23
_atom_site_aniso_U_13
_atom_site_aniso_U_12
C1 0.0427(13) 0.0399(13) 0.0335(12) -0.0001(10) 0.0035(10) 0.0017(10)
C2 0.0451(14) 0.0456(15) 0.0665(17) -0.0052(13) 0.0005(12) 0.0029(11)
C3 0.0646(18) 0.0476(16) 0.082(2) -0.0116(14) -0.0035(15) 0.0116(13)
C4 0.080(2) 0.0512(17) 0.086(2) -0.0194(16) -0.0125(17) -0.0016(15)
C5 0.0557(18) 0.066(2) 0.105(3) -0.0198(17) -0.0131(17) -0.0080(15)
C6 0.0433(15) 0.0569(17) 0.0743(19) -0.0115(14) 0.0002(13) 0.0008(12)
C7 0.0414(13) 0.0455(14) 0.0393(13) -0.0036(10) 0.0009(10) 0.0041(10)
C8 0.0776(19) 0.0658(18) 0.0403(15) -0.0086(13) 0.0030(13) -0.0063(14)
C9 0.0437(13) 0.0389(13) 0.0460(14) -0.0026(11) -0.0060(11) 0.0006(10)
O1 0.0734(13) 0.0432(10) 0.0677(12) -0.0055(9) -0.0287(10) -0.0042(9)
C10 0.0374(12) 0.0402(13) 0.0421(13) 0.0022(10) -0.0022(10) 0.0001(10)
C11 0.0389(13) 0.0450(14) 0.0496(14) 0.0070(11) 0.0023(11) 0.0079(10)
C12 0.0421(14) 0.0524(16) 0.0663(17) 0.0028(13) 0.0066(12) 0.0014(11)
C13 0.0540(16) 0.0485(15) 0.0467(14) -0.0017(12) 0.0019(12) -0.0024(12)
N1 0.0490(12) 0.0384(11) 0.0449(11) 0.0009(9) -0.0005(9) 0.0073(9)
C14 0.0407(14) 0.0475(15) 0.0391(13) -0.0024(11) -0.0016(10) 0.0029(11)
C15 0.0579(16) 0.0451(15) 0.0551(16) 0.0022(12) 0.0078(13) 0.0109(13)
F1 0.0959(12) 0.0521(9) 0.0644(10) -0.0137(8) 0.0070(8) -0.0041(8)
F2 0.0815(12) 0.1037(14) 0.0717(11) -0.0057(10) 0.0324(9) 0.0150(10)
F3 0.1019(13) 0.0622(10) 0.0568(10) 0.0013(8) -0.0125(9) 0.0228(9)
O2 0.0778(13) 0.0503(11) 0.0803(14) 0.0134(10) 0.0117(11) -0.0117(10)
O3 0.0377(10) 0.0659(12) 0.0681(12) -0.0003(9) 0.0040(8) 0.0073(8)
C16 0.0662(17) 0.0469(15) 0.0457(15) -0.0013(12) -0.0062(12) 0.0191(12)
C17 0.0450(14) 0.0461(15) 0.0491(15) -0.0004(12) 0.0018(11) 0.0101(11)
C18 0.0689(18) 0.0504(17) 0.0594(17) 0.0024(14) 0.0065(14) 0.0141(13)
C19 0.076(2) 0.0433(16) 0.083(2) -0.0057(15) 0.0078(16) 0.0078(13)
C20 0.0617(18) 0.063(2) 0.072(2) -0.0204(16) 0.0072(15) 0.0053(14)
C21 0.0661(18) 0.069(2) 0.0501(16) -0.0086(14) 0.0029(13) 0.0072(14)
C22 0.0627(17) 0.0489(15) 0.0469(15) -0.0002(12) 0.0036(12) 0.0064(12)
C23 0.0499(15) 0.0565(16) 0.0408(14) 0.0046(12) -0.0041(11) -0.0132(12)
C24 0.0524(17) 0.0597(18) 0.0655(18) 0.0017(14) -0.0044(14) -0.0051(12)
C25 0.074(2) 0.067(2) 0.081(2) -0.0079(17) -0.0125(17) 0.0146(17)
C26 0.111(3) 0.0500(19) 0.086(2) 0.0023(17) -0.029(2) -0.0026(19)
C27 0.108(3) 0.064(2) 0.072(2) 0.0172(17) -0.023(2) -0.0370(19)
C28 0.0708(19) 0.074(2) 0.0517(16) 0.0063(14) -0.0003(14) -0.0250(15)
C29 0.0548(16) 0.0583(16) 0.0477(15) -0.0075(12) 0.0124(12) -0.0180(12)
C30 0.085(2) 0.093(2) 0.0551(17) -0.0159(16) 0.0204(16) -0.0227(18)
C31 0.0535(16) 0.0480(15) 0.0638(17) -0.0041(13) 0.0229(13) -0.0050(12)
O4 0.1053(17) 0.0550(12) 0.0966(16) -0.0065(11) 0.0689(13) 0.0013(11)
C32 0.0416(14) 0.0520(16) 0.0732(19) -0.0059(13) 0.0032(13) -0.0046(11)
C33 0.0421(13) 0.0460(14) 0.0506(14) -0.0033(11) 0.0101(11) 0.0006(10)
C34 0.0409(14) 0.0505(15) 0.0425(14) -0.0040(11) 0.0124(11) 0.0010(11)
N2 0.0474(12) 0.0454(12) 0.0473(12) 0.0000(9) 0.0069(9) -0.0033(9)
C35 0.0559(17) 0.0552(17) 0.0552(16) -0.0048(13) 0.0019(13) 0.0080(13)
C36 0.0461(16) 0.0639(18) 0.090(2) -0.0090(16) -0.0025(15) 0.0058(13)
C37 0.0624(19) 0.0596(19) 0.074(2) -0.0132(16) -0.0118(16) 0.0042(15)
F4 0.0885(14) 0.1129(15) 0.0992(14) -0.0219(12) -0.0385(12) -0.0010(11)
F5 0.1260(16) 0.0713(12) 0.0780(12) -0.0226(9) -0.0097(11) 0.0287(11)
F6 0.0935(13) 0.0906(13) 0.0667(11) -0.0154(9) 0.0141(9) -0.0120(10)
O5 0.0368(10) 0.0671(12) 0.0643(12) 0.0011(9) 0.0083(8) -0.0049(8)
O6 0.0864(15) 0.0612(13) 0.0846(15) 0.0059(11) -0.0149(12) 0.0159(11)
C38 0.0702(18) 0.0533(16) 0.0441(15) 0.0042(12) 0.0095(13) -0.0137(13)
C39 0.0458(14) 0.0502(15) 0.0426(14) 0.0042(11) -0.0005(11) 0.0005(11)
C40 0.0651(17) 0.0559(17) 0.0525(16) 0.0050(14) -0.0062(13) -0.0081(13)
C41 0.070(2) 0.0544(18) 0.083(2) -0.0023(16) -0.0081(17) -0.0045(14)
C42 0.0531(17) 0.070(2) 0.074(2) -0.0220(16) -0.0057(15) 0.0093(14)
C43 0.0550(17) 0.081(2) 0.0491(16) -0.0041(15) 0.0030(13) 0.0137(14)
C44 0.0562(16) 0.0565(16) 0.0464(15) 0.0055(13) 0.0032(12) 0.0054(12)

loop_
_atom_type_symbol
_atom_type_description
_atom_type_scat_dispersion_real
_atom_type_scat_dispersion_imag
_atom_type_scat_source
C C 0.0033 0.0016 'International Tables Vol C Tables 4.2.6.8 and 6.1.1.4'
H H 0.0000 0.0000 'International Tables Vol C Tables 4.2.6.8 and 6.1.1.4'
N N 0.0061 0.0033 'International Tables Vol C Tables 4.2.6.8 and 6.1.1.4'
O O 0.0106 0.0060 'International Tables Vol C Tables 4.2.6.8 and 6.1.1.4'
F F 0.0171 0.0103 'International Tables Vol C Tables 4.2.6.8 and 6.1.1.4'

loop_
_geom_angle_atom_site_label_1
_geom_angle_atom_site_label_2
_geom_angle_atom_site_label_3
_geom_angle
C6 C1 C2 117.8(2)
C6 C1 C7 121.0(2)
C2 C1 C7 121.1(2)
C3 C2 C1 121.1(2)
C3 C2 H1 119.5
C1 C2 H1 119.5
C4 C3 C2 120.2(2)
C4 C3 H2 119.9
C2 C3 H2 119.9
C5 C4 C3 119.7(3)
C5 C4 H3 120.1
C3 C4 H3 120.1
C4 C5 C6 120.0(3)
C4 C5 H4 120.0
C6 C5 H4 120.0
C1 C6 C5 121.1(2)
C1 C6 H5 119.4
C5 C6 H5 119.4
C1 C7 C9 112.72(18)
C1 C7 C8 109.96(19)
C9 C7 C8 110.52(19)
C1 C7 H6 107.8
C9 C7 H6 107.8
C8 C7 H6 107.8
C7 C8 H7 109.5
C7 C8 H8 109.5
H7 C8 H8 109.5
C7 C8 H9 109.5
H7 C8 H9 109.5
H8 C8 H9 109.5
O1 C9 C7 108.99(19)
O1 C9 C10 108.62(17)
C7 C9 C10 113.06(18)
O1 C9 H10 108.7
C7 C9 H10 108.7
C10 C9 H10 108.7
C9 O1 H11 109.5
C14 C10 C11 113.84(19)
C14 C10 C9 108.81(18)
C11 C10 C9 111.39(18)
C14 C10 H12 107.5
C11 C10 H12 107.5
C9 C10 H12 107.5
C15 C11 C12 112.0(2)
C15 C11 C10 112.73(19)
C12 C11 C10 110.33(19)
C15 C11 H13 107.2
C12 C11 H13 107.2
C10 C11 H13 107.2
C13 C12 C11 114.5(2)
C13 C12 H14 108.6
C11 C12 H14 108.6
C13 C12 H15 108.6
C11 C12 H15 108.6
H14 C12 H15 107.6
O2 C13 N1 120.0(2)
O2 C13 C12 122.1(2)
N1 C13 C12 117.9(2)
C14 N1 C13 124.18(19)
C14 N1 C16 118.6(2)
C13 N1 C16 117.2(2)
O3 C14 N1 120.4(2)
O3 C14 C10 120.1(2)
N1 C14 C10 119.5(2)
F1 C15 F2 105.9(2)
F1 C15 F3 105.0(2)
F2 C15 F3 106.9(2)
F1 C15 C11 112.8(2)
F2 C15 C11 112.2(2)
F3 C15 C11 113.4(2)
N1 C16 C17 113.78(19)
N1 C16 H16 108.8
C17 C16 H16 108.8
N1 C16 H17 108.8
C17 C16 H17 108.8
H16 C16 H17 107.7
C18 C17 C22 118.2(2)
C18 C17 C16 119.3(2)
C22 C17 C16 122.5(2)
C19 C18 C17 121.0(3)
C19 C18 H18 119.5
C17 C18 H18 119.5
C20 C19 C18 120.2(3)
C20 C19 H19 119.9
C18 C19 H19 119.9
C19 C20 C21 119.6(3)
C19 C20 H20 120.2
C21 C20 H20 120.2
C20 C21 C22 120.5(3)
C20 C21 H21 119.7
C22 C21 H21 119.7
C21 C22 C17 120.5(2)
C21 C22 H22 119.8
C17 C22 H22 119.8
C24 C23 C28 117.8(3)
C24 C23 C29 121.4(2)
C28 C23 C29 120.6(2)
C23 C24 C25 121.2(3)
C23 C24 H23 119.4
C25 C24 H23 119.4
C26 C25 C24 120.2(3)
C26 C25 H24 119.9
C24 C25 H24 119.9
C27 C26 C25 119.4(3)
C27 C26 H25 120.3
C25 C26 H25 120.3
C26 C27 C28 121.1(3)
C26 C27 H26 119.4
C28 C27 H26 119.4
C23 C28 C27 120.2(3)
C23 C28 H27 119.9
C27 C28 H27 119.9
C23 C29 C30 112.6(2)
C23 C29 C31 110.6(2)
C30 C29 C31 110.5(2)
C23 C29 H28 107.6
C30 C29 H28 107.6
C31 C29 H28 107.6
C29 C30 H29 109.5
C29 C30 H30 109.5
H29 C30 H30 109.5
C29 C30 H31 109.5
H29 C30 H31 109.5
H30 C30 H31 109.5
O4 C31 C29 111.5(2)
O4 C31 C33 106.28(19)
C29 C31 C33 113.0(2)
O4 C31 H32 108.6
C29 C31 H32 108.6
C33 C31 H32 108.6
C31 O4 H33 109.5
C37 C32 C36 111.8(2)
C37 C32 C33 112.2(2)
C36 C32 C33 110.9(2)
C37 C32 H34 107.2
C36 C32 H34 107.2
C33 C32 H34 107.2
C34 C33 C32 113.5(2)
C34 C33 C31 107.50(19)
C32 C33 C31 112.0(2)
C34 C33 H35 107.9
C32 C33 H35 107.9
C31 C33 H35 107.9
O5 C34 N2 119.9(2)
O5 C34 C33 120.5(2)
N2 C34 C33 119.6(2)
C34 N2 C35 124.1(2)
C34 N2 C38 119.2(2)
C35 N2 C38 116.6(2)
O6 C35 N2 120.0(2)
O6 C35 C36 121.8(2)
N2 C35 C36 118.2(2)
C35 C36 C32 115.0(2)
C35 C36 H36 108.5
C32 C36 H36 108.5
C35 C36 H37 108.5
C32 C36 H37 108.5
H36 C36 H37 107.5
F5 C37 F4 105.8(2)
F5 C37 F6 106.4(2)
F4 C37 F6 106.0(3)
F5 C37 C32 112.7(3)
F4 C37 C32 112.1(2)
F6 C37 C32 113.1(2)
N2 C38 C39 114.3(2)
N2 C38 H38 108.7
C39 C38 H38 108.7
N2 C38 H39 108.7
C39 C38 H39 108.7
H38 C38 H39 107.6
C40 C39 C44 118.6(2)
C40 C39 C38 118.5(2)
C44 C39 C38 122.9(2)
C41 C40 C39 121.2(3)
C41 C40 H40 119.4
C39 C40 H40 119.4
C42 C41 C40 120.0(3)
C42 C41 H41 120.0
C40 C41 H41 120.0
C41 C42 C43 119.9(3)
C41 C42 H42 120.1
C43 C42 H42 120.1
C42 C43 C44 120.2(3)
C42 C43 H43 119.9
C44 C43 H43 119.9
C39 C44 C43 120.0(2)
C39 C44 H44 120.0
C43 C44 H44 120.0

loop_
_geom_bond_atom_site_label_1
_geom_bond_atom_site_label_2
_geom_bond_distance
C1 C6 1.377(3)
C1 C2 1.388(3)
C1 C7 1.506(3)
C2 C3 1.373(3)
C2 H1 0.9500
C3 C4 1.370(4)
C3 H2 0.9500
C4 C5 1.368(4)
C4 H3 0.9500
C5 C6 1.383(4)
C5 H4 0.9500
C6 H5 0.9500
C7 C9 1.522(3)
C7 C8 1.529(3)
C7 H6 1.0000
C8 H7 0.9800
C8 H8 0.9800
C8 H9 0.9800
C9 O1 1.426(3)
C9 C10 1.558(3)
C9 H10 1.0000
O1 H11 0.8400
C10 C14 1.507(3)
C10 C11 1.528(3)
C10 H12 1.0000
C11 C15 1.493(3)
C11 C12 1.522(3)
C11 H13 1.0000
C12 C13 1.498(3)
C12 H14 0.9900
C12 H15 0.9900
C13 O2 1.206(3)
C13 N1 1.402(3)
N1 C14 1.384(3)
N1 C16 1.478(3)
C14 O3 1.212(3)
C15 F1 1.337(3)
C15 F2 1.338(3)
C15 F3 1.339(3)
C16 C17 1.507(3)
C16 H16 0.9900
C16 H17 0.9900
C17 C18 1.384(3)
C17 C22 1.387(3)
C18 C19 1.380(4)
C18 H18 0.9500
C19 C20 1.371(4)
C19 H19 0.9500
C20 C21 1.371(4)
C20 H20 0.9500
C21 C22 1.384(4)
C21 H21 0.9500
C22 H22 0.9500
C23 C24 1.383(4)
C23 C28 1.386(3)
C23 C29 1.505(4)
C24 C25 1.384(4)
C24 H23 0.9500
C25 C26 1.364(4)
C25 H24 0.9500
C26 C27 1.360(5)
C26 H25 0.9500
C27 C28 1.388(4)
C27 H26 0.9500
C28 H27 0.9500
C29 C30 1.529(3)
C29 C31 1.535(4)
C29 H28 1.0000
C30 H29 0.9800
C30 H30 0.9800
C30 H31 0.9800
C31 O4 1.426(3)
C31 C33 1.545(3)
C31 H32 1.0000
O4 H33 0.8400
C32 C37 1.499(4)
C32 C36 1.514(3)
C32 C33 1.525(3)
C32 H34 1.0000
C33 C34 1.499(3)
C33 H35 1.0000
C34 O5 1.225(3)
C34 N2 1.381(3)
N2 C35 1.394(3)
N2 C38 1.466(3)
C35 O6 1.203(3)
C35 C36 1.487(4)
C36 H36 0.9900
C36 H37 0.9900
C37 F5 1.333(3)
C37 F4 1.334(3)
C37 F6 1.335(3)
C38 C39 1.508(3)
C38 H38 0.9900
C38 H39 0.9900
C39 C40 1.380(3)
C39 C44 1.381(3)
C40 C41 1.377(4)
C40 H40 0.9500
C41 C42 1.364(4)
C41 H41 0.9500
C42 C43 1.377(4)
C42 H42 0.9500
C43 C44 1.390(4)
C43 H43 0.9500
C44 H44 0.9500

loop_
_geom_hbond_atom_site_label_D
_geom_hbond_atom_site_label_H
_geom_hbond_atom_site_label_A
_geom_hbond_distance_DH
_geom_hbond_distance_HA
_geom_hbond_distance_DA
_geom_hbond_angle_DHA
_geom_hbond_site_symmetry_A
O1 H11 O5 0.84 1.95 2.778(2) 171.0 1_455
C29 H28 O5 1.00 2.54 3.212(3) 124.0 .
O4 H33 O3 0.84 1.89 2.712(2) 166.7 .
C36 H36 F3 0.99 2.57 3.375(3) 138.0 4_575

loop_
_geom_torsion_atom_site_label_1
_geom_torsion_atom_site_label_2
_geom_torsion_atom_site_label_3
_geom_torsion_atom_site_label_4
_geom_torsion
C6 C1 C2 C3 -0.3(4)
C7 C1 C2 C3 -177.2(2)
C1 C2 C3 C4 1.4(4)
C2 C3 C4 C5 -1.0(5)
C3 C4 C5 C6 -0.4(5)
C2 C1 C6 C5 -1.1(4)
C7 C1 C6 C5 175.8(3)
C4 C5 C6 C1 1.4(5)
C6 C1 C7 C9 131.4(2)
C2 C1 C7 C9 -51.9(3)
C6 C1 C7 C8 -104.8(3)
C2 C1 C7 C8 71.9(3)
C1 C7 C9 O1 -177.78(17)
C8 C7 C9 O1 58.7(2)
C1 C7 C9 C10 -56.9(2)
C8 C7 C9 C10 179.62(19)
O1 C9 C10 C14 29.4(2)
C7 C9 C10 C14 -91.7(2)
O1 C9 C10 C11 -96.9(2)
C7 C9 C10 C11 142.00(19)
C14 C10 C11 C15 79.6(2)
C9 C10 C11 C15 -156.93(19)
C14 C10 C11 C12 -46.4(3)
C9 C10 C11 C12 77.1(2)
C15 C11 C12 C13 -77.2(3)
C10 C11 C12 C13 49.2(3)
C11 C12 C13 O2 153.2(2)
C11 C12 C13 N1 -28.1(3)
O2 C13 N1 C14 -178.7(2)
C12 C13 N1 C14 2.6(3)
O2 C13 N1 C16 1.1(3)
C12 C13 N1 C16 -177.7(2)
C13 N1 C14 O3 -179.3(2)
C16 N1 C14 O3 0.9(3)
C13 N1 C14 C10 -0.2(3)
C16 N1 C14 C10 180.00(19)
C11 C10 C14 O3 -157.6(2)
C9 C10 C14 O3 77.5(3)
C11 C10 C14 N1 23.3(3)
C9 C10 C14 N1 -101.6(2)
C12 C11 C15 F1 179.11(19)
C10 C11 C15 F1 54.0(3)
C12 C11 C15 F2 -61.3(3)
C10 C11 C15 F2 173.55(19)
C12 C11 C15 F3 59.8(3)
C10 C11 C15 F3 -65.3(3)
C14 N1 C16 C17 -97.5(3)
C13 N1 C16 C17 82.7(3)
N1 C16 C17 C18 -147.7(2)
N1 C16 C17 C22 33.5(3)
C22 C17 C18 C19 -1.0(4)
C16 C17 C18 C19 -179.8(2)
C17 C18 C19 C20 0.3(4)
C18 C19 C20 C21 0.5(4)
C19 C20 C21 C22 -0.6(4)
C20 C21 C22 C17 -0.1(4)
C18 C17 C22 C21 0.9(4)
C16 C17 C22 C21 179.7(2)
C28 C23 C24 C25 1.5(4)
C29 C23 C24 C25 -175.3(2)
C23 C24 C25 C26 -1.0(4)
C24 C25 C26 C27 -0.7(5)
C25 C26 C27 C28 1.9(5)
C24 C23 C28 C27 -0.3(4)
C29 C23 C28 C27 176.6(2)
C26 C27 C28 C23 -1.4(5)
C24 C23 C29 C30 -132.9(3)
C28 C23 C29 C30 50.4(3)
C24 C23 C29 C31 103.0(3)
C28 C23 C29 C31 -73.7(3)
C23 C29 C31 O4 179.03(19)
C30 C29 C31 O4 53.7(3)
C23 C29 C31 C33 -61.3(3)
C30 C29 C31 C33 173.3(2)
C37 C32 C33 C34 80.0(3)
C36 C32 C33 C34 -45.8(3)
C37 C32 C33 C31 -158.0(2)
C36 C32 C33 C31 76.2(3)
O4 C31 C33 C34 39.6(3)
C29 C31 C33 C34 -83.0(2)
O4 C31 C33 C32 -85.8(2)
C29 C31 C33 C32 151.6(2)
C32 C33 C34 O5 -159.3(2)
C31 C33 C34 O5 76.2(3)
C32 C33 C34 N2 22.0(3)
C31 C33 C34 N2 -102.5(2)
O5 C34 N2 C35 -175.4(2)
C33 C34 N2 C35 3.4(3)
O5 C34 N2 C38 2.5(3)
C33 C34 N2 C38 -178.8(2)
C34 N2 C35 O6 175.8(2)
C38 N2 C35 O6 -2.1(3)
C34 N2 C35 C36 -2.7(3)
C38 N2 C35 C36 179.5(2)
O6 C35 C36 C32 157.7(3)
N2 C35 C36 C32 -23.8(4)
C37 C32 C36 C35 -78.8(3)
C33 C32 C36 C35 47.3(3)
C36 C32 C37 F5 -179.8(2)
C33 C32 C37 F5 54.8(3)
C36 C32 C37 F4 -60.5(3)
C33 C32 C37 F4 174.1(2)
C36 C32 C37 F6 59.3(3)
C33 C32 C37 F6 -66.0(3)
C34 N2 C38 C39 -97.5(3)
C35 N2 C38 C39 80.5(3)
N2 C38 C39 C40 -148.1(2)
N2 C38 C39 C44 33.1(3)
C44 C39 C40 C41 -0.2(4)
C38 C39 C40 C41 -179.1(2)
C39 C40 C41 C42 0.9(4)
C40 C41 C42 C43 -0.7(4)
C41 C42 C43 C44 -0.3(4)
C40 C39 C44 C43 -0.7(4)
C38 C39 C44 C43 178.1(2)
C42 C43 C44 C39 1.0(4)
